data_4349312
loop_
_publ_author_name
'Goettel, James T.'
'Gerken, Michael'

_publ_section_title
;
 Synthesis and Characterization of Adducts between SF<sub>4</sub> and
 Oxygen Bases: Examples of O&#x00B7;&#x00B7;&#x00B7;S(IV) Chalcogen
 Bonding.
;
_journal_issue 23
_journal_name_full 'Inorganic chemistry'
_journal_page_first 12441
_journal_page_last 12450
_journal_paper_doi 10.1021/acs.inorgchem.6b02373
_journal_volume 55
_journal_year 2016
_chemical_formula_sum 'C8 H16 F4 O2 S'
_chemical_formula_weight 252.27
_space_group_crystal_system triclinic
_space_group_IT_number 2
_space_group_name_Hall '-P 1'
_space_group_name_H-M_alt 'P -1'
_atom_sites_solution_hydrogens geom
_audit_creation_method SHELXL-2014/6
_cell_angle_alpha 107.28(4)
_cell_angle_beta 98.74(3)
_cell_angle_gamma 107.83(3)
_cell_formula_units_Z 8
_cell_length_a 11.307(2)
_cell_length_b 13.664(4)
_cell_length_c 17.149(3)
_cell_measurement_reflns_used 2833
_cell_measurement_temperature 123(2)
_cell_measurement_theta_max 21.69
_cell_measurement_theta_min 2.59
_cell_volume 2320.8(13)
_computing_structure_refinement 'SHELXL-2014/6 (Sheldrick, 2014)'
_diffrn_ambient_temperature 123(2)
_diffrn_measured_fraction_theta_full 1.000
_diffrn_measured_fraction_theta_max 0.967
_diffrn_measurement_device_type 'Bruker Smart Apex II'
_diffrn_radiation_type MoK\a
_diffrn_radiation_wavelength 0.71073
_diffrn_reflns_av_R_equivalents 0.0601
_diffrn_reflns_av_unetI/netI 0.0999
_diffrn_reflns_Laue_measured_fraction_full 1.000
_diffrn_reflns_Laue_measured_fraction_max 0.967
_diffrn_reflns_limit_h_max 14
_diffrn_reflns_limit_h_min -14
_diffrn_reflns_limit_k_max 17
_diffrn_reflns_limit_k_min -17
_diffrn_reflns_limit_l_max 22
_diffrn_reflns_limit_l_min -22
_diffrn_reflns_number 21104
_diffrn_reflns_point_group_measured_fraction_full 1.000
_diffrn_reflns_point_group_measured_fraction_max 0.967
_diffrn_reflns_theta_full 25.242
_diffrn_reflns_theta_max 27.772
_diffrn_reflns_theta_min 1.682
_diffrn_source 'fine-focus sealed tube'
_exptl_absorpt_coefficient_mu 0.312
_exptl_absorpt_correction_T_max 0.7456
_exptl_absorpt_correction_T_min 0.6562
_exptl_absorpt_correction_type multi-scan
_exptl_absorpt_process_details
; 
SADABS (Sheldrick, 2004)
;
_exptl_crystal_colour colourless
_exptl_crystal_density_diffrn 1.444
_exptl_crystal_description plate
_exptl_crystal_F_000 1056
_exptl_crystal_size_max 0.220
_exptl_crystal_size_mid 0.186
_exptl_crystal_size_min 0.102
_refine_diff_density_max 0.360
_refine_diff_density_min -0.278
_refine_diff_density_rms 0.059
_refine_ls_extinction_method none
_refine_ls_goodness_of_fit_ref 0.929
_refine_ls_hydrogen_treatment constr
_refine_ls_matrix_type full
_refine_ls_number_parameters 541
_refine_ls_number_reflns 10599
_refine_ls_number_restraints 0
_refine_ls_restrained_S_all 0.929
_refine_ls_R_factor_all 0.1318
_refine_ls_R_factor_gt 0.0571
_refine_ls_shift/su_max 0.000
_refine_ls_shift/su_mean 0.000
_refine_ls_structure_factor_coef Fsqd
_refine_ls_weighting_details 'w=1/[\s^2^(Fo^2^)+(0.0558P)^2^] where P=(Fo^2^+2Fc^2^)/3'
_refine_ls_weighting_scheme calc
_refine_ls_wR_factor_gt 0.1125
_refine_ls_wR_factor_ref 0.1334
_reflns_Friedel_coverage 0.000
_reflns_number_gt 5302
_reflns_number_total 10599
_reflns_threshold_expression 'I > 2\s(I)'
_cod_data_source_file ic6b02373_si_002.cif
_cod_data_source_block twin
_cod_original_cell_volume 2320.9(11)
_cod_database_code 4349312
_shelx_space_group_comment
;
The symmetry employed for this shelxl refinement is uniquely defined
by the following loop, which should always be used as a source of
symmetry information in preference to the above space-group names.
They are only intended as comments.
;
_shelx_estimated_absorpt_t_min 0.935
_shelx_estimated_absorpt_t_max 0.969
_shelxl_version_number 2014/6

loop_
_space_group_symop_operation_xyz
'x, y, z'
'-x, -y, -z'

loop_
_atom_site_label
_atom_site_type_symbol
_atom_site_fract_x
_atom_site_fract_y
_atom_site_fract_z
_atom_site_U_iso_or_equiv
_atom_site_adp_type
_atom_site_occupancy
_atom_site_site_symmetry_order
_atom_site_calc_flag
_atom_site_refinement_flags_posn
_atom_site_refinement_flags_adp
S1 S 0.74473(7) 0.32435(6) 0.37065(5) 0.0362(2) Uani 1 1 d . .
F1 F 0.85288(17) 0.43583(14) 0.39295(13) 0.0600(6) Uani 1 1 d . .
F2 F 0.63353(17) 0.35762(15) 0.33993(13) 0.0592(6) Uani 1 1 d . .
F3 F 0.7629(2) 0.29304(19) 0.27380(12) 0.0754(7) Uani 1 1 d . .
F4 F 0.72626(19) 0.37260(16) 0.46695(12) 0.0663(6) Uani 1 1 d . .
S2 S 0.25972(7) 0.70367(6) 0.14223(5) 0.03265(19) Uani 1 1 d . .
F5 F 0.37859(16) 0.67620(14) 0.16659(11) 0.0503(5) Uani 1 1 d . .
F6 F 0.17086(16) 0.62893(14) 0.17877(12) 0.0511(5) Uani 1 1 d . .
F7 F 0.3080(2) 0.80033(15) 0.23792(11) 0.0609(6) Uani 1 1 d . .
F8 F 0.21545(19) 0.59500(15) 0.05478(11) 0.0611(6) Uani 1 1 d . .
S3 S 0.23415(7) 0.18939(6) 0.11369(5) 0.0363(2) Uani 1 1 d . .
F9 F 0.34425(19) 0.14629(16) 0.11579(14) 0.0677(6) Uani 1 1 d . .
F10 F 0.15355(18) 0.11461(14) 0.15374(12) 0.0558(5) Uani 1 1 d . .
F11 F 0.30991(19) 0.27749(15) 0.21066(11) 0.0595(6) Uani 1 1 d . .
F12 F 0.1620(2) 0.08829(16) 0.02153(13) 0.0771(7) Uani 1 1 d . .
S4 S 0.76899(7) 0.83654(6) 0.38701(5) 0.03286(19) Uani 1 1 d . .
F13 F 0.86121(18) 0.92256(15) 0.36141(13) 0.0617(6) Uani 1 1 d . .
F14 F 0.68434(17) 0.90280(14) 0.41583(12) 0.0553(5) Uani 1 1 d . .
F15 F 0.6767(2) 0.78885(19) 0.29114(12) 0.0769(7) Uani 1 1 d . .
F16 F 0.86213(18) 0.90029(17) 0.48431(12) 0.0681(6) Uani 1 1 d . .
O1 O 0.96172(19) 0.28588(16) 0.41295(13) 0.0431(6) Uani 1 1 d . .
C1 C 1.0731(3) 0.3406(2) 0.3903(2) 0.0455(9) Uani 1 1 d . .
H1A H 1.1286 0.4108 0.4371 0.055 Uiso 1 1 calc R U
H1B H 1.0478 0.3567 0.3391 0.055 Uiso 1 1 calc R U
C2 C 1.1427(3) 0.2620(2) 0.3735(2) 0.0450(8) Uani 1 1 d . .
H2A H 1.1959 0.2750 0.3341 0.054 Uiso 1 1 calc R U
H2B H 1.1984 0.2685 0.4267 0.054 Uiso 1 1 calc R U
C3 C 1.0342(3) 0.1520(2) 0.33422(19) 0.0419(8) Uani 1 1 d . .
H3A H 1.0617 0.0929 0.3426 0.050 Uiso 1 1 calc R U
H3B H 0.9998 0.1334 0.2728 0.050 Uiso 1 1 calc R U
C4 C 0.9366(3) 0.1692(2) 0.3817(2) 0.0477(9) Uani 1 1 d . .
H4A H 0.8483 0.1276 0.3437 0.057 Uiso 1 1 calc R U
H4B H 0.9445 0.1429 0.4295 0.057 Uiso 1 1 calc R U
O2 O 0.53232(19) 0.14669(17) 0.33964(14) 0.0464(6) Uani 1 1 d . .
C5 C 0.4186(3) 0.1659(3) 0.3538(2) 0.0402(8) Uani 1 1 d . .
H5A H 0.3741 0.1778 0.3051 0.048 Uiso 1 1 calc R U
H5B H 0.4402 0.2314 0.4057 0.048 Uiso 1 1 calc R U
C6 C 0.3364(3) 0.0639(3) 0.3634(2) 0.0432(8) Uani 1 1 d . .
H6A H 0.2852 0.0060 0.3075 0.052 Uiso 1 1 calc R U
H6B H 0.2771 0.0797 0.3979 0.052 Uiso 1 1 calc R U
C7 C 0.4329(3) 0.0296(3) 0.4077(2) 0.0436(8) Uani 1 1 d . .
H7A H 0.4569 0.0684 0.4699 0.052 Uiso 1 1 calc R U
H7B H 0.3992 -0.0511 0.3944 0.052 Uiso 1 1 calc R U
C8 C 0.5450(3) 0.0639(3) 0.3720(2) 0.0452(9) Uani 1 1 d . .
H8A H 0.6270 0.0941 0.4167 0.054 Uiso 1 1 calc R U
H8B H 0.5448 -0.0003 0.3260 0.054 Uiso 1 1 calc R U
O3 O 0.44052(18) 0.84240(17) 0.09461(14) 0.0461(6) Uani 1 1 d . .
C9 C 0.5713(3) 0.8598(3) 0.1233(2) 0.0509(9) Uani 1 1 d . .
H9A H 0.5950 0.8055 0.0826 0.061 Uiso 1 1 calc R U
H9B H 0.5889 0.8523 0.1791 0.061 Uiso 1 1 calc R U
C10 C 0.6441(4) 0.9713(3) 0.1299(3) 0.1047(19) Uani 1 1 d . .
H10A H 0.6861 0.9686 0.0831 0.126 Uiso 1 1 calc R U
H10B H 0.7120 1.0103 0.1842 0.126 Uiso 1 1 calc R U
C11 C 0.5569(3) 1.0303(3) 0.1254(2) 0.0515(9) Uani 1 1 d . .
H11A H 0.5599 1.0576 0.0780 0.062 Uiso 1 1 calc R U
H11B H 0.5797 1.0939 0.1789 0.062 Uiso 1 1 calc R U
C12 C 0.4273(3) 0.9471(2) 0.1112(2) 0.0412(8) Uani 1 1 d . .
H12A H 0.3949 0.9662 0.1620 0.049 Uiso 1 1 calc R U
H12B H 0.3655 0.9446 0.0624 0.049 Uiso 1 1 calc R U
O4 O 0.04187(19) 0.74102(17) 0.10887(15) 0.0518(6) Uani 1 1 d . .
C13 C -0.0792(3) 0.6797(2) 0.1157(2) 0.0395(8) Uani 1 1 d . .
H13A H -0.0690 0.6625 0.1679 0.047 Uiso 1 1 calc R U
H13B H -0.1215 0.6095 0.0663 0.047 Uiso 1 1 calc R U
C14 C -0.1577(3) 0.7514(3) 0.1185(2) 0.0467(9) Uani 1 1 d . .
H14A H -0.2075 0.7371 0.0609 0.056 Uiso 1 1 calc R U
H14B H -0.2179 0.7390 0.1541 0.056 Uiso 1 1 calc R U
C15 C -0.0576(3) 0.8663(2) 0.1571(2) 0.0418(8) Uani 1 1 d . .
H15A H -0.0882 0.9192 0.1398 0.050 Uiso 1 1 calc R U
H15B H -0.0320 0.8919 0.2198 0.050 Uiso 1 1 calc R U
C16 C 0.0502(3) 0.8514(2) 0.1210(2) 0.0463(9) Uani 1 1 d . .
H16A H 0.0422 0.8627 0.0664 0.056 Uiso 1 1 calc R U
H16B H 0.1341 0.9052 0.1605 0.056 Uiso 1 1 calc R U
O5 O 0.41994(18) 0.33437(16) 0.06849(13) 0.0399(5) Uani 1 1 d . .
C17 C 0.5479(3) 0.3438(3) 0.0989(3) 0.0613(11) Uani 1 1 d . .
H17A H 0.5725 0.2947 0.0546 0.074 Uiso 1 1 calc R U
H17B H 0.5560 0.3226 0.1493 0.074 Uiso 1 1 calc R U
C18 C 0.6294(3) 0.4564(3) 0.1206(3) 0.0857(15) Uani 1 1 d . .
H18A H 0.6745 0.4638 0.0763 0.103 Uiso 1 1 calc R U
H18B H 0.6949 0.4822 0.1751 0.103 Uiso 1 1 calc R U
C19 C 0.5463(3) 0.5241(3) 0.1280(2) 0.0617(11) Uani 1 1 d . .
H19A H 0.5653 0.5742 0.1873 0.074 Uiso 1 1 calc R U
H19B H 0.5595 0.5685 0.0916 0.074 Uiso 1 1 calc R U
C20 C 0.4138(3) 0.4413(2) 0.0991(2) 0.0420(8) Uani 1 1 d . .
H20A H 0.3731 0.4483 0.1466 0.050 Uiso 1 1 calc R U
H20B H 0.3614 0.4529 0.0534 0.050 Uiso 1 1 calc R U
O6 O 0.0407(2) 0.25886(18) 0.13221(19) 0.0744(9) Uani 1 1 d . .
C21 C -0.0905(3) 0.1971(2) 0.1140(2) 0.0409(8) Uani 1 1 d . .
H21A H -0.1129 0.1858 0.1651 0.049 Uiso 1 1 calc R U
H21B H -0.1145 0.1241 0.0688 0.049 Uiso 1 1 calc R U
C22 C -0.1582(3) 0.2635(3) 0.0852(2) 0.0455(8) Uani 1 1 d . .
H22A H -0.2413 0.2514 0.1001 0.055 Uiso 1 1 calc R U
H22B H -0.1743 0.2446 0.0232 0.055 Uiso 1 1 calc R U
C23 C -0.0660(3) 0.3803(2) 0.1322(2) 0.0415(8) Uani 1 1 d . .
H23A H -0.0779 0.4291 0.1017 0.050 Uiso 1 1 calc R U
H23B H -0.0753 0.4096 0.1902 0.050 Uiso 1 1 calc R U
C24 C 0.0612(3) 0.3679(2) 0.1340(2) 0.0476(9) Uani 1 1 d . .
H24A H 0.0901 0.3778 0.0842 0.057 Uiso 1 1 calc R U
H24B H 0.1273 0.4233 0.1862 0.057 Uiso 1 1 calc R U
O7 O 0.94416(18) 0.75016(16) 0.34036(13) 0.0413(5) Uani 1 1 d . .
C25 C 1.0770(3) 0.8168(2) 0.3641(2) 0.0435(8) Uani 1 1 d . .
H25A H 1.0942 0.8900 0.4070 0.052 Uiso 1 1 calc R U
H25B H 1.1045 0.8276 0.3142 0.052 Uiso 1 1 calc R U
C26 C 1.1485(3) 0.7567(3) 0.4003(2) 0.0416(8) Uani 1 1 d . .
H26A H 1.2290 0.7635 0.3825 0.050 Uiso 1 1 calc R U
H26B H 1.1700 0.7857 0.4630 0.050 Uiso 1 1 calc R U
C27 C 1.0556(3) 0.6392(2) 0.3642(2) 0.0412(8) Uani 1 1 d . .
H27A H 1.0619 0.6000 0.3072 0.049 Uiso 1 1 calc R U
H27B H 1.0703 0.5988 0.4017 0.049 Uiso 1 1 calc R U
C28 C 0.9294(3) 0.6523(2) 0.3601(2) 0.0378(8) Uani 1 1 d . .
H28A H 0.8599 0.5871 0.3155 0.045 Uiso 1 1 calc R U
H28B H 0.9082 0.6612 0.4151 0.045 Uiso 1 1 calc R U
O8 O 0.57649(18) 0.69578(16) 0.42471(13) 0.0431(6) Uani 1 1 d . .
C29 C 0.4485(3) 0.6881(3) 0.3945(2) 0.0435(8) Uani 1 1 d . .
H29A H 0.4459 0.7287 0.3555 0.052 Uiso 1 1 calc R U
H29B H 0.4156 0.7199 0.4423 0.052 Uiso 1 1 calc R U
C30 C 0.3694(3) 0.5684(3) 0.3492(2) 0.0485(9) Uani 1 1 d . .
H30A H 0.3611 0.5464 0.2875 0.058 Uiso 1 1 calc R U
H30B H 0.2822 0.5502 0.3584 0.058 Uiso 1 1 calc R U
C31 C 0.4441(3) 0.5123(3) 0.3882(2) 0.0509(9) Uani 1 1 d . .
H31A H 0.4247 0.5090 0.4420 0.061 Uiso 1 1 calc R U
H31B H 0.4263 0.4367 0.3488 0.061 Uiso 1 1 calc R U
C32 C 0.5787(3) 0.5870(3) 0.4028(2) 0.0458(9) Uani 1 1 d . .
H32A H 0.6373 0.5821 0.4495 0.055 Uiso 1 1 calc R U
H32B H 0.6084 0.5673 0.3510 0.055 Uiso 1 1 calc R U

loop_
_atom_site_aniso_label
_atom_site_aniso_U_11
_atom_site_aniso_U_22
_atom_site_aniso_U_33
_atom_site_aniso_U_23
_atom_site_aniso_U_13
_atom_site_aniso_U_12
S1 0.0400(5) 0.0294(4) 0.0453(5) 0.0170(4) 0.0186(4) 0.0145(4)
F1 0.0504(12) 0.0290(10) 0.1033(17) 0.0301(11) 0.0260(11) 0.0101(9)
F2 0.0514(12) 0.0542(12) 0.0920(16) 0.0454(12) 0.0221(11) 0.0268(10)
F3 0.0758(15) 0.1020(18) 0.0479(14) 0.0247(13) 0.0315(11) 0.0280(14)
F4 0.0701(14) 0.0714(15) 0.0538(14) 0.0131(11) 0.0302(11) 0.0246(12)
S2 0.0356(4) 0.0274(4) 0.0395(5) 0.0141(4) 0.0146(4) 0.0137(3)
F5 0.0437(11) 0.0515(12) 0.0737(14) 0.0355(11) 0.0178(10) 0.0283(9)
F6 0.0495(11) 0.0456(11) 0.0739(14) 0.0383(10) 0.0292(10) 0.0162(9)
F7 0.0828(14) 0.0439(12) 0.0446(12) 0.0042(10) 0.0146(11) 0.0209(11)
F8 0.0856(15) 0.0404(11) 0.0464(13) 0.0025(10) 0.0092(11) 0.0260(11)
S3 0.0416(5) 0.0316(4) 0.0416(5) 0.0161(4) 0.0121(4) 0.0184(4)
F9 0.0609(13) 0.0604(13) 0.1186(19) 0.0525(13) 0.0397(12) 0.0448(11)
F10 0.0633(13) 0.0417(11) 0.0797(15) 0.0404(11) 0.0306(11) 0.0195(10)
F11 0.0726(14) 0.0536(12) 0.0377(12) 0.0151(10) 0.0034(10) 0.0111(11)
F12 0.0996(17) 0.0474(13) 0.0540(14) -0.0002(11) 0.0105(12) 0.0100(12)
S4 0.0346(4) 0.0294(4) 0.0404(5) 0.0166(4) 0.0144(4) 0.0139(3)
F13 0.0695(13) 0.0435(11) 0.1050(18) 0.0486(12) 0.0543(12) 0.0293(10)
F14 0.0574(12) 0.0479(12) 0.0893(16) 0.0362(11) 0.0421(11) 0.0361(10)
F15 0.0705(15) 0.1080(19) 0.0473(14) 0.0273(13) 0.0034(11) 0.0336(14)
F16 0.0578(13) 0.0716(14) 0.0471(13) 0.0039(11) 0.0011(10) 0.0105(11)
O1 0.0415(13) 0.0318(12) 0.0586(15) 0.0165(11) 0.0214(11) 0.0130(10)
C1 0.0366(19) 0.0309(18) 0.061(2) 0.0155(17) 0.0142(17) 0.0033(15)
C2 0.0344(18) 0.0404(19) 0.050(2) 0.0077(16) 0.0109(16) 0.0093(15)
C3 0.0445(19) 0.0373(19) 0.037(2) 0.0076(15) 0.0073(15) 0.0130(16)
C4 0.0401(19) 0.0279(18) 0.074(3) 0.0174(18) 0.0191(18) 0.0110(15)
O2 0.0367(12) 0.0438(13) 0.0717(17) 0.0306(12) 0.0220(11) 0.0196(11)
C5 0.0310(17) 0.050(2) 0.046(2) 0.0226(17) 0.0090(15) 0.0205(16)
C6 0.0302(17) 0.046(2) 0.046(2) 0.0129(16) 0.0096(15) 0.0081(15)
C7 0.050(2) 0.0377(19) 0.043(2) 0.0162(16) 0.0104(16) 0.0153(16)
C8 0.0379(19) 0.0384(19) 0.056(2) 0.0139(17) 0.0034(16) 0.0180(15)
O3 0.0284(12) 0.0381(13) 0.0780(18) 0.0241(12) 0.0185(11) 0.0160(10)
C9 0.038(2) 0.056(2) 0.063(3) 0.024(2) 0.0100(17) 0.0224(18)
C10 0.038(2) 0.062(3) 0.214(6) 0.051(3) 0.040(3) 0.015(2)
C11 0.048(2) 0.040(2) 0.058(2) 0.0158(18) 0.0112(18) 0.0072(17)
C12 0.0403(19) 0.0355(18) 0.056(2) 0.0218(16) 0.0178(16) 0.0176(15)
O4 0.0325(12) 0.0417(13) 0.095(2) 0.0339(13) 0.0260(12) 0.0186(10)
C13 0.0317(17) 0.0336(17) 0.046(2) 0.0129(15) 0.0078(15) 0.0059(14)
C14 0.0294(17) 0.050(2) 0.062(2) 0.0234(18) 0.0126(16) 0.0123(16)
C15 0.045(2) 0.0390(19) 0.039(2) 0.0100(16) 0.0098(16) 0.0178(16)
C16 0.0382(19) 0.0321(18) 0.071(3) 0.0244(18) 0.0124(17) 0.0121(15)
O5 0.0268(11) 0.0394(13) 0.0491(14) 0.0097(11) 0.0073(10) 0.0140(10)
C17 0.0323(19) 0.058(2) 0.086(3) 0.019(2) 0.0026(19) 0.0203(18)
C18 0.029(2) 0.063(3) 0.148(5) 0.022(3) 0.011(2) 0.016(2)
C19 0.040(2) 0.049(2) 0.078(3) 0.007(2) 0.0120(19) 0.0090(18)
C20 0.0365(18) 0.0352(18) 0.057(2) 0.0192(17) 0.0145(16) 0.0138(15)
O6 0.0308(13) 0.0388(14) 0.159(3) 0.0413(16) 0.0233(15) 0.0151(11)
C21 0.0326(18) 0.0327(18) 0.051(2) 0.0146(16) 0.0118(15) 0.0040(14)
C22 0.0308(18) 0.045(2) 0.050(2) 0.0130(17) -0.0011(15) 0.0094(15)
C23 0.0377(18) 0.0291(17) 0.052(2) 0.0090(15) 0.0046(16) 0.0140(15)
C24 0.0369(19) 0.0277(18) 0.071(3) 0.0155(17) 0.0084(17) 0.0084(15)
O7 0.0319(12) 0.0373(12) 0.0607(15) 0.0250(11) 0.0161(10) 0.0123(10)
C25 0.0340(18) 0.0313(18) 0.061(2) 0.0184(17) 0.0138(16) 0.0054(14)
C26 0.0299(17) 0.050(2) 0.043(2) 0.0185(17) 0.0080(15) 0.0115(15)
C27 0.0372(18) 0.0408(19) 0.048(2) 0.0196(16) 0.0111(15) 0.0149(15)
C28 0.0328(17) 0.0303(17) 0.049(2) 0.0163(15) 0.0111(15) 0.0076(14)
O8 0.0292(11) 0.0386(13) 0.0607(16) 0.0191(11) 0.0112(10) 0.0111(10)
C29 0.0304(17) 0.050(2) 0.058(2) 0.0278(18) 0.0142(16) 0.0179(16)
C30 0.0334(18) 0.056(2) 0.041(2) 0.0030(17) 0.0014(15) 0.0145(17)
C31 0.0363(19) 0.038(2) 0.062(2) 0.0122(18) 0.0011(17) 0.0052(16)
C32 0.0336(18) 0.041(2) 0.061(2) 0.0198(18) 0.0068(16) 0.0131(15)

loop_
_atom_type_symbol
_atom_type_description
_atom_type_scat_dispersion_real
_atom_type_scat_dispersion_imag
_atom_type_scat_source
C C 0.0033 0.0016 'International Tables Vol C Tables 4.2.6.8 and 6.1.1.4'
H H 0.0000 0.0000 'International Tables Vol C Tables 4.2.6.8 and 6.1.1.4'
O O 0.0106 0.0060 'International Tables Vol C Tables 4.2.6.8 and 6.1.1.4'
F F 0.0171 0.0103 'International Tables Vol C Tables 4.2.6.8 and 6.1.1.4'
S S 0.1246 0.1234 'International Tables Vol C Tables 4.2.6.8 and 6.1.1.4'

loop_
_geom_angle_atom_site_label_1
_geom_angle_atom_site_label_2
_geom_angle_atom_site_label_3
_geom_angle
F1 S1 F2 96.68(11)
F1 S1 F3 87.14(12)
F2 S1 F3 88.07(12)
F1 S1 F4 87.42(12)
F2 S1 F4 86.53(11)
F3 S1 F4 171.84(12)
F1 S1 O2 171.09(9)
F2 S1 O2 76.05(9)
F3 S1 O2 97.63(11)
F4 S1 O2 87.00(10)
F1 S1 O1 76.21(9)
F2 S1 O1 170.96(9)
F3 S1 O1 86.03(10)
F4 S1 O1 98.56(10)
O2 S1 O1 111.52(7)
F5 S2 F6 96.50(10)
F5 S2 F8 86.20(11)
F6 S2 F8 87.60(11)
F5 S2 F7 87.93(11)
F6 S2 F7 86.45(11)
F8 S2 F7 171.12(11)
F5 S2 O4 174.42(9)
F6 S2 O4 78.00(9)
F8 S2 O4 94.41(10)
F7 S2 O4 90.79(10)
F5 S2 O3 78.17(8)
F6 S2 O3 173.03(9)
F8 S2 O3 96.45(10)
F7 S2 O3 88.85(10)
O4 S2 O3 107.25(7)
F9 S3 F10 96.73(11)
F9 S3 F12 86.29(13)
F10 S3 F12 87.80(12)
F9 S3 F11 88.37(12)
F10 S3 F11 86.94(11)
F12 S3 F11 172.02(11)
F9 S3 O6 171.15(11)
F10 S3 O6 75.96(9)
F12 S3 O6 98.25(11)
F11 S3 O6 86.28(10)
F9 S3 O5 76.16(9)
F10 S3 O5 168.69(10)
F12 S3 O5 100.33(10)
F11 S3 O5 84.11(9)
O6 S3 O5 110.24(7)
F13 S4 F14 97.07(10)
F13 S4 F15 86.99(12)
F14 S4 F15 88.35(12)
F13 S4 F16 88.42(12)
F14 S4 F16 86.48(11)
F15 S4 F16 172.63(12)
F13 S4 O7 74.95(9)
F14 S4 O7 171.42(9)
F15 S4 O7 94.29(10)
F16 S4 O7 90.09(10)
F13 S4 O8 171.02(9)
F14 S4 O8 75.35(9)
F15 S4 O8 87.95(10)
F16 S4 O8 95.82(10)
O7 S4 O8 112.86(7)
C1 O1 C4 108.1(2)
C1 O1 S1 118.51(17)
C4 O1 S1 111.01(17)
O1 C1 C2 105.6(2)
O1 C1 H1A 110.6
C2 C1 H1A 110.6
O1 C1 H1B 110.6
C2 C1 H1B 110.6
H1A C1 H1B 108.8
C3 C2 C1 102.4(2)
C3 C2 H2A 111.3
C1 C2 H2A 111.3
C3 C2 H2B 111.3
C1 C2 H2B 111.3
H2A C2 H2B 109.2
C2 C3 C4 102.4(2)
C2 C3 H3A 111.3
C4 C3 H3A 111.3
C2 C3 H3B 111.3
C4 C3 H3B 111.3
H3A C3 H3B 109.2
O1 C4 C3 107.4(2)
O1 C4 H4A 110.2
C3 C4 H4A 110.2
O1 C4 H4B 110.2
C3 C4 H4B 110.2
H4A C4 H4B 108.5
C5 O2 C8 108.8(2)
C5 O2 S1 117.26(17)
C8 O2 S1 118.15(17)
O2 C5 C6 105.0(2)
O2 C5 H5A 110.8
C6 C5 H5A 110.8
O2 C5 H5B 110.8
C6 C5 H5B 110.8
H5A C5 H5B 108.8
C5 C6 C7 103.2(2)
C5 C6 H6A 111.1
C7 C6 H6A 111.1
C5 C6 H6B 111.1
C7 C6 H6B 111.1
H6A C6 H6B 109.1
C8 C7 C6 102.4(3)
C8 C7 H7A 111.3
C6 C7 H7A 111.3
C8 C7 H7B 111.3
C6 C7 H7B 111.3
H7A C7 H7B 109.2
O2 C8 C7 107.6(2)
O2 C8 H8A 110.2
C7 C8 H8A 110.2
O2 C8 H8B 110.2
C7 C8 H8B 110.2
H8A C8 H8B 108.5
C9 O3 C12 109.1(2)
C9 O3 S2 119.17(19)
C12 O3 S2 111.61(16)
O3 C9 C10 106.1(3)
O3 C9 H9A 110.5
C10 C9 H9A 110.5
O3 C9 H9B 110.5
C10 C9 H9B 110.5
H9A C9 H9B 108.7
C9 C10 C11 109.3(3)
C9 C10 H10A 109.8
C11 C10 H10A 109.8
C9 C10 H10B 109.8
C11 C10 H10B 109.8
H10A C10 H10B 108.3
C10 C11 C12 104.5(3)
C10 C11 H11A 110.8
C12 C11 H11A 110.8
C10 C11 H11B 110.8
C12 C11 H11B 110.8
H11A C11 H11B 108.9
O3 C12 C11 107.2(2)
O3 C12 H12A 110.3
C11 C12 H12A 110.3
O3 C12 H12B 110.3
C11 C12 H12B 110.3
H12A C12 H12B 108.5
C13 O4 C16 109.4(2)
C13 O4 S2 126.01(17)
C16 O4 S2 118.89(17)
O4 C13 C14 106.0(2)
O4 C13 H13A 110.5
C14 C13 H13A 110.5
O4 C13 H13B 110.5
C14 C13 H13B 110.5
H13A C13 H13B 108.7
C15 C14 C13 103.3(2)
C15 C14 H14A 111.1
C13 C14 H14A 111.1
C15 C14 H14B 111.1
C13 C14 H14B 111.1
H14A C14 H14B 109.1
C16 C15 C14 101.6(2)
C16 C15 H15A 111.5
C14 C15 H15A 111.5
C16 C15 H15B 111.5
C14 C15 H15B 111.5
H15A C15 H15B 109.3
O4 C16 C15 106.9(2)
O4 C16 H16A 110.3
C15 C16 H16A 110.3
O4 C16 H16B 110.3
C15 C16 H16B 110.3
H16A C16 H16B 108.6
C17 O5 C20 108.5(2)
C17 O5 S3 114.8(2)
C20 O5 S3 108.99(16)
O5 C17 C18 107.3(3)
O5 C17 H17A 110.3
C18 C17 H17A 110.3
O5 C17 H17B 110.3
C18 C17 H17B 110.3
H17A C17 H17B 108.5
C17 C18 C19 108.0(3)
C17 C18 H18A 110.1
C19 C18 H18A 110.1
C17 C18 H18B 110.1
C19 C18 H18B 110.1
H18A C18 H18B 108.4
C20 C19 C18 104.0(3)
C20 C19 H19A 111.0
C18 C19 H19A 111.0
C20 C19 H19B 111.0
C18 C19 H19B 111.0
H19A C19 H19B 109.0
O5 C20 C19 108.2(2)
O5 C20 H20A 110.1
C19 C20 H20A 110.1
O5 C20 H20B 110.1
C19 C20 H20B 110.1
H20A C20 H20B 108.4
C21 O6 C24 110.9(2)
C21 O6 S3 129.18(19)
C24 O6 S3 116.60(18)
O6 C21 C22 105.3(2)
O6 C21 H21A 110.7
C22 C21 H21A 110.7
O6 C21 H21B 110.7
C22 C21 H21B 110.7
H21A C21 H21B 108.8
C21 C22 C23 103.6(2)
C21 C22 H22A 111.0
C23 C22 H22A 111.0
C21 C22 H22B 111.0
C23 C22 H22B 111.0
H22A C22 H22B 109.0
C24 C23 C22 101.6(2)
C24 C23 H23A 111.5
C22 C23 H23A 111.5
C24 C23 H23B 111.5
C22 C23 H23B 111.5
H23A C23 H23B 109.3
O6 C24 C23 105.9(2)
O6 C24 H24A 110.6
C23 C24 H24A 110.6
O6 C24 H24B 110.6
C23 C24 H24B 110.6
H24A C24 H24B 108.7
C25 O7 C28 109.0(2)
C25 O7 S4 121.20(17)
C28 O7 S4 111.16(16)
O7 C25 C26 106.6(2)
O7 C25 H25A 110.4
C26 C25 H25A 110.4
O7 C25 H25B 110.4
C26 C25 H25B 110.4
H25A C25 H25B 108.6
C27 C26 C25 103.8(2)
C27 C26 H26A 111.0
C25 C26 H26A 111.0
C27 C26 H26B 111.0
C25 C26 H26B 111.0
H26A C26 H26B 109.0
C28 C27 C26 102.1(2)
C28 C27 H27A 111.4
C26 C27 H27A 111.4
C28 C27 H27B 111.4
C26 C27 H27B 111.4
H27A C27 H27B 109.2
O7 C28 C27 105.6(2)
O7 C28 H28A 110.6
C27 C28 H28A 110.6
O7 C28 H28B 110.6
C27 C28 H28B 110.6
H28A C28 H28B 108.8
C29 O8 C32 109.1(2)
C29 O8 S4 117.43(17)
C32 O8 S4 113.06(17)
O8 C29 C30 106.4(2)
O8 C29 H29A 110.4
C30 C29 H29A 110.4
O8 C29 H29B 110.4
C30 C29 H29B 110.4
H29A C29 H29B 108.6
C29 C30 C31 103.6(2)
C29 C30 H30A 111.0
C31 C30 H30A 111.0
C29 C30 H30B 111.0
C31 C30 H30B 111.0
H30A C30 H30B 109.0
C32 C31 C30 101.1(3)
C32 C31 H31A 111.6
C30 C31 H31A 111.6
C32 C31 H31B 111.6
C30 C31 H31B 111.6
H31A C31 H31B 109.4
O8 C32 C31 105.8(2)
O8 C32 H32A 110.6
C31 C32 H32A 110.6
O8 C32 H32B 110.6
C31 C32 H32B 110.6
H32A C32 H32B 108.7

loop_
_geom_bond_atom_site_label_1
_geom_bond_atom_site_label_2
_geom_bond_distance
S1 F1 1.5275(19)
S1 F2 1.5350(19)
S1 F3 1.649(2)
S1 F4 1.658(2)
S1 O2 2.687(2)
S1 O1 2.701(2)
S2 F5 1.5341(18)
S2 F6 1.5454(18)
S2 F8 1.643(2)
S2 F7 1.653(2)
S2 O4 2.678(2)
S2 O3 2.737(2)
S3 F9 1.5316(19)
S3 F10 1.5438(19)
S3 F12 1.641(2)
S3 F11 1.641(2)
S3 O6 2.662(2)
S3 O5 2.792(2)
S4 F13 1.5352(19)
S4 F14 1.5457(18)
S4 F15 1.626(2)
S4 F16 1.641(2)
S4 O7 2.703(2)
S4 O8 2.731(2)
O1 C1 1.428(3)
O1 C4 1.442(3)
C1 C2 1.502(4)
C1 H1A 0.9900
C1 H1B 0.9900
C2 C3 1.495(4)
C2 H2A 0.9900
C2 H2B 0.9900
C3 C4 1.501(4)
C3 H3A 0.9900
C3 H3B 0.9900
C4 H4A 0.9900
C4 H4B 0.9900
O2 C5 1.430(3)
O2 C8 1.433(4)
C5 C6 1.491(4)
C5 H5A 0.9900
C5 H5B 0.9900
C6 C7 1.504(4)
C6 H6A 0.9900
C6 H6B 0.9900
C7 C8 1.498(4)
C7 H7A 0.9900
C7 H7B 0.9900
C8 H8A 0.9900
C8 H8B 0.9900
O3 C9 1.407(3)
O3 C12 1.433(3)
C9 C10 1.454(5)
C9 H9A 0.9900
C9 H9B 0.9900
C10 C11 1.459(5)
C10 H10A 0.9900
C10 H10B 0.9900
C11 C12 1.486(4)
C11 H11A 0.9900
C11 H11B 0.9900
C12 H12A 0.9900
C12 H12B 0.9900
O4 C13 1.412(3)
O4 C16 1.431(3)
C13 C14 1.507(4)
C13 H13A 0.9900
C13 H13B 0.9900
C14 C15 1.500(4)
C14 H14A 0.9900
C14 H14B 0.9900
C15 C16 1.489(4)
C15 H15A 0.9900
C15 H15B 0.9900
C16 H16A 0.9900
C16 H16B 0.9900
O5 C17 1.414(3)
O5 C20 1.426(3)
C17 C18 1.429(5)
C17 H17A 0.9900
C17 H17B 0.9900
C18 C19 1.501(5)
C18 H18A 0.9900
C18 H18B 0.9900
C19 C20 1.474(4)
C19 H19A 0.9900
C19 H19B 0.9900
C20 H20A 0.9900
C20 H20B 0.9900
O6 C21 1.396(3)
O6 C24 1.426(4)
C21 C22 1.493(4)
C21 H21A 0.9900
C21 H21B 0.9900
C22 C23 1.498(4)
C22 H22A 0.9900
C22 H22B 0.9900
C23 C24 1.495(4)
C23 H23A 0.9900
C23 H23B 0.9900
C24 H24A 0.9900
C24 H24B 0.9900
O7 C25 1.416(3)
O7 C28 1.442(3)
C25 C26 1.508(4)
C25 H25A 0.9900
C25 H25B 0.9900
C26 C27 1.497(4)
C26 H26A 0.9900
C26 H26B 0.9900
C27 C28 1.486(4)
C27 H27A 0.9900
C27 H27B 0.9900
C28 H28A 0.9900
C28 H28B 0.9900
O8 C29 1.422(3)
O8 C32 1.430(3)
C29 C30 1.489(4)
C29 H29A 0.9900
C29 H29B 0.9900
C30 C31 1.510(4)
C30 H30A 0.9900
C30 H30B 0.9900
C31 C32 1.484(4)
C31 H31A 0.9900
C31 H31B 0.9900
C32 H32A 0.9900
C32 H32B 0.9900
